data_7047029
loop_
_publ_author_name
'Alexandropoulos, Dimitris I.'
'Cunha-Silva, Luis'
'Tang, Jinkui'
'Stamatatos, Theocharis C.'

_publ_section_title
;
 Heterometallic Cu/Ln cluster chemistry: ferromagnetically-coupled
 {Cu<sub>4</sub>Ln<sub>2</sub>} complexes exhibiting single-molecule
 magnetism and magnetocaloric properties.
;
_journal_issue 34
_journal_name_full 'Dalton transactions (Cambridge, England : 2003)'
_journal_page_first 11934
_journal_page_last 11941
_journal_paper_doi 10.1039/c8dt01780h
_journal_volume 47
_journal_year 2018
_chemical_formula_moiety 'C30 H30 Cu4 Gd2 N16 O30, 4(C2 H3 N)'
_chemical_formula_sum 'C38 H42 Cu4 Gd2 N20 O30'
_chemical_formula_weight 1827.57
_space_group_crystal_system triclinic
_space_group_IT_number 2
_space_group_name_Hall '-P 1'
_space_group_name_H-M_alt 'P -1'
_symmetry_space_group_name_Hall '-P 1'
_symmetry_space_group_name_H-M 'P -1'
_atom_sites_solution_hydrogens mixed
_audit_creation_date '02 May 2018'
_audit_creation_method 'SHELXL-2014/7 and enCIFer'
_audit_update_record
;
2018-05-02 deposited with the CCDC.
2018-07-10 downloaded from the CCDC.
;
_cell_angle_alpha 83.6970(10)
_cell_angle_beta 76.1030(10)
_cell_angle_gamma 80.9220(10)
_cell_formula_units_Z 1
_cell_length_a 11.4453(2)
_cell_length_b 11.8205(2)
_cell_length_c 12.1310(2)
_cell_measurement_reflns_used 9999
_cell_measurement_temperature 100(2)
_cell_measurement_theta_max 25.0
_cell_measurement_theta_min 1.0
_cell_volume 1568.77(5)
_computing_structure_refinement 'SHELXL-2014/7 (Sheldrick, 2014)'
_diffrn_ambient_temperature 100(2)
_diffrn_detector_area_resol_mean '172 \mm'
_diffrn_measured_fraction_theta_full 0.891
_diffrn_measured_fraction_theta_max 0.891
_diffrn_measurement_device_type PILATUS2M
_diffrn_measurement_method \f-scan
_diffrn_radiation_monochromator 'Si (111)'
_diffrn_radiation_source 'Beamline BM1A, SNBL, ESRF, Grenoble, France'
_diffrn_radiation_type Synchrotron
_diffrn_radiation_wavelength 0.68239
_diffrn_reflns_av_R_equivalents 0.0310
_diffrn_reflns_av_unetI/netI 0.0373
_diffrn_reflns_Laue_measured_fraction_full 0.891
_diffrn_reflns_Laue_measured_fraction_max 0.891
_diffrn_reflns_limit_h_max 13
_diffrn_reflns_limit_h_min -12
_diffrn_reflns_limit_k_max 14
_diffrn_reflns_limit_k_min -14
_diffrn_reflns_limit_l_max 14
_diffrn_reflns_limit_l_min -14
_diffrn_reflns_number 13764
_diffrn_reflns_point_group_measured_fraction_full 0.891
_diffrn_reflns_point_group_measured_fraction_max 0.891
_diffrn_reflns_theta_full 23.964
_diffrn_reflns_theta_max 23.964
_diffrn_reflns_theta_min 3.554
_diffrn_standards_interval_count 0
_diffrn_standards_interval_time 0
_diffrn_standards_number 0
_exptl_absorpt_coefficient_mu 3.165
_exptl_absorpt_correction_T_max 0.929
_exptl_absorpt_correction_T_min 0.776
_exptl_absorpt_correction_type multi-scan
_exptl_absorpt_process_details
; 
'SADABS V2012/1 (Bruker AXS Inc.)' 
;
_exptl_crystal_colour blue
_exptl_crystal_density_diffrn 1.934
_exptl_crystal_description plate
_exptl_crystal_F_000 894
_exptl_crystal_size_max 0.080
_exptl_crystal_size_mid 0.030
_exptl_crystal_size_min 0.020
_refine_diff_density_max 1.024
_refine_diff_density_min -0.839
_refine_diff_density_rms 0.099
_refine_ls_extinction_method none
_refine_ls_goodness_of_fit_ref 1.036
_refine_ls_hydrogen_treatment mixed
_refine_ls_matrix_type full
_refine_ls_number_parameters 449
_refine_ls_number_reflns 4934
_refine_ls_number_restraints 1
_refine_ls_restrained_S_all 1.036
_refine_ls_R_factor_all 0.0296
_refine_ls_R_factor_gt 0.0290
_refine_ls_shift/su_max 0.002
_refine_ls_shift/su_mean 0.000
_refine_ls_structure_factor_coef Fsqd
_refine_ls_weighting_details 'w=1/[\s^2^(Fo^2^)+(0.0366P)^2^+3.0629P] where P=(Fo^2^+2Fc^2^)/3'
_refine_ls_weighting_scheme calc
_refine_ls_wR_factor_gt 0.0771
_refine_ls_wR_factor_ref 0.0777
_reflns_Friedel_coverage 0.000
_reflns_number_gt 4797
_reflns_number_total 4934
_reflns_threshold_expression 'I > 2\s(I)'
_cod_data_source_file c8dt01780h2.cif
_cod_data_source_block DA2888(Cu4Gd2)
_cod_depositor_comments
;
The following automatic conversions were performed:

'_exptl_absorpt_correction_type' value 'Multi-scan' changed to
'multi-scan' according to
/home/data/users/saulius/crontab/automatic-downloads/rss-feeds/RSC/lib/dictionaries/cif_core.dic
dictionary named 'cif_core.dic' version 2.4.2 from 2011-04-26.

Automatic conversion script
Id: cif_fix_values 4973 2017-02-22 13:04:09Z antanas 

 Adding full bibliography for 7047029--7047031.cif.
;
_cod_database_code 7047029
_shelx_shelxl_version_number 2014/7
_shelx_space_group_comment
;
The symmetry employed for this shelxl refinement is uniquely defined
by the following loop, which should always be used as a source of
symmetry information in preference to the above space-group names.
They are only intended as comments.
;
_shelx_estimated_absorpt_t_min 0.786
_shelx_estimated_absorpt_t_max 0.939

loop_
_space_group_symop_operation_xyz
'x, y, z'
'-x, -y, -z'

loop_
_atom_site_label
_atom_site_type_symbol
_atom_site_fract_x
_atom_site_fract_y
_atom_site_fract_z
_atom_site_U_iso_or_equiv
_atom_site_adp_type
_atom_site_occupancy
_atom_site_site_symmetry_order
_atom_site_calc_flag
_atom_site_refinement_flags_posn
_atom_site_refinement_flags_adp
_atom_site_refinement_flags_occupancy
_atom_site_disorder_assembly
_atom_site_disorder_group
Gd1 Gd -0.10800(2) 0.66043(2) -0.11340(2) 0.02752(9) Uani 1 1 d . . . . .
Cu1 Cu 0.17420(4) 0.68737(4) -0.08191(4) 0.03020(13) Uani 1 1 d . . . . .
Cu2 Cu -0.06072(4) 0.73163(4) 0.12936(4) 0.03069(13) Uani 1 1 d . . . . .
O14 O -0.1107(4) 0.9689(3) 0.0920(3) 0.0620(10) Uani 1 1 d . . . . .
O7 O -0.1307(3) 0.4526(2) -0.1070(2) 0.0323(6) Uani 1 1 d . . . . .
O12 O -0.0995(4) 0.8743(3) -0.4091(3) 0.0654(11) Uani 1 1 d . . . . .
O11 O -0.0089(3) 0.7507(3) -0.3001(3) 0.0423(7) Uani 1 1 d . . . . .
O1 O -0.1291(2) 0.6130(2) 0.0815(2) 0.0279(6) Uani 1 1 d . . . . .
O9 O -0.1823(3) 0.3748(2) -0.2404(3) 0.0407(7) Uani 1 1 d . . . . .
O4 O -0.2672(3) 0.8113(3) -0.0114(3) 0.0401(7) Uani 1 1 d . . . . .
O2 O -0.0958(2) 0.4193(2) 0.1398(2) 0.0278(6) Uani 1 1 d . . . . .
O6 O -0.4601(3) 0.8087(3) 0.0071(4) 0.0576(9) Uani 1 1 d . . . . .
O15 O 0.0176(4) 1.0308(3) 0.1709(3) 0.0544(9) Uani 1 1 d . . . . .
O10 O -0.1988(3) 0.8083(3) -0.2438(3) 0.0502(8) Uani 1 1 d . . . . .
O8 O -0.1529(3) 0.5543(2) -0.2609(2) 0.0395(7) Uani 1 1 d . . . . .
O3 O 0.0073(2) 0.7678(2) -0.0334(2) 0.0298(6) Uani 1 1 d D . . . .
H5 H 0.010(5) 0.840(2) -0.061(4) 0.045 Uiso 1 1 d D U . . .
O13 O 0.0006(3) 0.8509(2) 0.1883(3) 0.0416(7) Uani 1 1 d . . . . .
O5 O -0.3293(3) 0.6646(2) -0.0614(3) 0.0385(7) Uani 1 1 d . . . . .
N5 N -0.0330(4) 0.9532(3) 0.1495(3) 0.0442(9) Uani 1 1 d . . . . .
N4 N 0.2391(4) 0.8023(3) -0.2555(3) 0.0463(9) Uani 1 1 d . . . . .
N3 N 0.2433(3) 0.7834(3) 0.0043(3) 0.0372(8) Uani 1 1 d . . . . .
N7 N -0.1567(3) 0.4573(3) -0.2045(3) 0.0325(7) Uani 1 1 d . . . . .
N2 N -0.1098(3) 0.6534(3) 0.2819(3) 0.0318(7) Uani 1 1 d . . . . .
N1 N -0.3199(3) 0.4248(3) 0.1261(3) 0.0331(7) Uani 1 1 d . . . . .
N8 N -0.1020(4) 0.8136(3) -0.3206(3) 0.0445(9) Uani 1 1 d . . . . .
N6 N -0.3555(3) 0.7637(3) -0.0204(3) 0.0413(9) Uani 1 1 d . . . . .
C8 C -0.1821(4) 0.4819(4) 0.3780(3) 0.0357(9) Uani 1 1 d . . . . .
H8 H -0.2121 0.4121 0.3749 0.043 Uiso 1 1 calc R U . . .
C1 C -0.4347(4) 0.4151(4) 0.1226(4) 0.0427(11) Uani 1 1 d . . . . .
H1A H -0.4494 0.3507 0.0899 0.051 Uiso 1 1 calc R U . . .
C13 C 0.2847(5) 0.9036(5) 0.1534(5) 0.0590(14) Uani 1 1 d . . . . .
H13A H 0.2857 0.9838 0.1229 0.089 Uiso 1 1 calc R U . . .
H13B H 0.3635 0.8729 0.1709 0.089 Uiso 1 1 calc R U . . .
H13C H 0.2205 0.8994 0.2230 0.089 Uiso 1 1 calc R U . . .
C12 C 0.2618(4) 0.8361(4) 0.0693(4) 0.0415(10) Uani 1 1 d . . . . .
C14 C 0.2186(5) 0.8585(5) -0.3318(5) 0.0574(13) Uani 1 1 d . . . . .
C9 C -0.1670(4) 0.5132(4) 0.4796(4) 0.0413(10) Uani 1 1 d . . . . .
H9 H -0.1871 0.4656 0.5478 0.050 Uiso 1 1 calc R U . . .
C10 C -0.1216(5) 0.6158(4) 0.4804(4) 0.0457(11) Uani 1 1 d . . . . .
H10 H -0.1101 0.6386 0.5493 0.055 Uiso 1 1 calc R U . . .
C3 C -0.5100(4) 0.5888(4) 0.2130(5) 0.0494(12) Uani 1 1 d . . . . .
H3 H -0.5759 0.6444 0.2439 0.059 Uiso 1 1 calc R U . . .
C6 C -0.1653(4) 0.5249(3) 0.1648(3) 0.0284(8) Uani 1 1 d . . . . .
C4 C -0.3926(4) 0.6000(4) 0.2155(4) 0.0384(10) Uani 1 1 d . . . . .
H4 H -0.3762 0.6638 0.2477 0.046 Uiso 1 1 calc R U . . .
C5 C -0.2996(4) 0.5175(3) 0.1707(3) 0.0315(8) Uani 1 1 d . . . . .
C15 C 0.1899(9) 0.9331(9) -0.4279(7) 0.118(4) Uani 1 1 d . . . . .
H15A H 0.2350 0.9991 -0.4401 0.178 Uiso 1 1 calc R U . . .
H15B H 0.1025 0.9603 -0.4121 0.178 Uiso 1 1 calc R U . . .
H15C H 0.2129 0.8903 -0.4964 0.178 Uiso 1 1 calc R U . . .
C2 C -0.5302(4) 0.4947(5) 0.1645(5) 0.0547(13) Uani 1 1 d . . . . .
H2 H -0.6102 0.4859 0.1606 0.066 Uiso 1 1 calc R U . . .
C7 C -0.1525(3) 0.5550(3) 0.2801(3) 0.0287(8) Uani 1 1 d . . . . .
C11 C -0.0935(4) 0.6839(4) 0.3807(3) 0.0387(10) Uani 1 1 d . . . . .
H11 H -0.0622 0.7536 0.3814 0.046 Uiso 1 1 calc R U . . .
N9 N 0.3470(10) 0.1341(8) 0.6692(9) 0.150(4) Uani 1 1 d . . . . .
C17 C 0.3839(9) 0.0668(7) 0.7352(8) 0.098(3) Uani 1 1 d . . . . .
C16 C 0.4254(7) -0.0159(6) 0.8164(6) 0.0777(18) Uani 1 1 d . . . . .
H16A H 0.3747 -0.0779 0.8336 0.117 Uiso 1 1 calc R U . . .
H16B H 0.4203 0.0208 0.8863 0.117 Uiso 1 1 calc R U . . .
H16C H 0.5100 -0.0477 0.7853 0.117 Uiso 1 1 calc R U . . .
C19 C 0.4849(9) 0.3258(9) 0.4477(8) 0.105(3) Uani 1 1 d . . . . .
N10 N 0.6447(19) 0.2402(19) 0.5853(14) 0.150(8) Uani 0.5 1 d . . P A 2
C18 C 0.4190(12) 0.2576(14) 0.3888(13) 0.082(4) Uani 0.5 1 d . . P B 1
H18A H 0.3518 0.3083 0.3647 0.123 Uiso 0.5 1 calc R U P B 1
H18B H 0.3870 0.1951 0.4416 0.123 Uiso 0.5 1 calc R U P B 1
H18C H 0.4758 0.2254 0.3219 0.123 Uiso 0.5 1 calc R U P B 1
N11 N 0.5315(18) 0.3814(19) 0.4787(14) 0.123(7) Uani 0.5 1 d . . P B 1
C20 C 0.5782(18) 0.2804(18) 0.5292(13) 0.099(5) Uani 0.5 1 d . . P A 2

loop_
_atom_site_aniso_label
_atom_site_aniso_U_11
_atom_site_aniso_U_22
_atom_site_aniso_U_33
_atom_site_aniso_U_23
_atom_site_aniso_U_13
_atom_site_aniso_U_12
Gd1 0.02846(13) 0.03054(12) 0.02736(12) -0.00153(8) -0.01195(8) -0.00713(8)
Cu1 0.0287(3) 0.0320(2) 0.0342(3) -0.00527(19) -0.0110(2) -0.0091(2)
Cu2 0.0366(3) 0.0300(2) 0.0297(2) -0.00259(19) -0.0117(2) -0.0107(2)
O14 0.068(2) 0.057(2) 0.071(2) -0.0168(18) -0.037(2) 0.0032(18)
O7 0.0364(16) 0.0335(14) 0.0319(14) -0.0006(11) -0.0160(12) -0.0079(12)
O12 0.096(3) 0.058(2) 0.048(2) 0.0206(17) -0.035(2) -0.019(2)
O11 0.049(2) 0.0446(17) 0.0375(16) 0.0048(13) -0.0151(14) -0.0159(15)
O1 0.0277(14) 0.0320(13) 0.0259(13) -0.0003(10) -0.0078(11) -0.0083(11)
O9 0.0452(18) 0.0396(16) 0.0446(17) -0.0081(13) -0.0177(14) -0.0127(14)
O4 0.0362(16) 0.0398(15) 0.0497(17) -0.0078(13) -0.0177(14) -0.0061(13)
O2 0.0297(14) 0.0294(13) 0.0272(13) -0.0049(10) -0.0076(11) -0.0085(11)
O6 0.0316(18) 0.059(2) 0.083(3) -0.0138(19) -0.0187(18) 0.0049(15)
O15 0.073(2) 0.0387(17) 0.060(2) -0.0063(15) -0.0227(18) -0.0197(17)
O10 0.054(2) 0.0470(18) 0.0491(19) 0.0084(15) -0.0192(17) -0.0013(15)
O8 0.057(2) 0.0354(15) 0.0327(15) 0.0008(12) -0.0190(14) -0.0142(14)
O3 0.0317(15) 0.0283(13) 0.0333(14) 0.0002(11) -0.0131(12) -0.0088(11)
O13 0.061(2) 0.0305(15) 0.0386(16) -0.0003(12) -0.0176(15) -0.0136(14)
O5 0.0345(16) 0.0362(15) 0.0495(17) -0.0062(13) -0.0163(13) -0.0070(12)
N5 0.050(2) 0.040(2) 0.047(2) -0.0130(17) -0.0157(19) -0.0068(18)
N4 0.052(2) 0.043(2) 0.046(2) 0.0012(18) -0.0114(19) -0.0146(18)
N3 0.035(2) 0.0366(18) 0.044(2) -0.0066(16) -0.0141(16) -0.0090(15)
N7 0.0283(18) 0.0381(19) 0.0339(18) -0.0063(15) -0.0100(14) -0.0055(14)
N2 0.0357(19) 0.0318(17) 0.0315(17) -0.0052(13) -0.0122(14) -0.0059(14)
N1 0.0300(18) 0.0362(17) 0.0369(18) -0.0010(14) -0.0111(15) -0.0114(14)
N8 0.063(3) 0.0363(19) 0.042(2) 0.0033(16) -0.027(2) -0.0129(19)
N6 0.034(2) 0.043(2) 0.049(2) -0.0034(17) -0.0138(17) -0.0032(17)
C8 0.043(2) 0.038(2) 0.0283(19) -0.0027(16) -0.0060(17) -0.0140(18)
C1 0.033(2) 0.044(2) 0.057(3) -0.013(2) -0.015(2) -0.0114(19)
C13 0.053(3) 0.060(3) 0.075(4) -0.033(3) -0.024(3) -0.006(3)
C12 0.034(2) 0.040(2) 0.056(3) -0.008(2) -0.019(2) -0.0049(19)
C14 0.063(4) 0.065(3) 0.052(3) 0.004(3) -0.018(3) -0.027(3)
C9 0.050(3) 0.045(2) 0.031(2) -0.0005(18) -0.0106(19) -0.010(2)
C10 0.062(3) 0.051(3) 0.029(2) -0.0064(19) -0.015(2) -0.016(2)
C3 0.030(2) 0.049(3) 0.069(3) -0.015(2) -0.008(2) -0.004(2)
C6 0.030(2) 0.0307(19) 0.0272(18) -0.0035(15) -0.0087(16) -0.0088(16)
C4 0.035(2) 0.040(2) 0.043(2) -0.0093(18) -0.0092(19) -0.0093(18)
C5 0.030(2) 0.036(2) 0.0303(19) 0.0008(16) -0.0097(16) -0.0099(17)
C15 0.142(8) 0.148(8) 0.088(5) 0.067(5) -0.066(5) -0.080(7)
C2 0.029(2) 0.063(3) 0.078(4) -0.019(3) -0.016(2) -0.009(2)
C7 0.0260(19) 0.0322(19) 0.0292(19) -0.0049(15) -0.0069(16) -0.0048(15)
C11 0.050(3) 0.038(2) 0.033(2) -0.0078(17) -0.0127(19) -0.0122(19)
N9 0.196(10) 0.103(6) 0.165(9) 0.029(6) -0.079(8) -0.032(6)
C17 0.134(8) 0.068(4) 0.103(6) 0.001(4) -0.041(6) -0.036(5)
C16 0.088(5) 0.075(4) 0.086(4) -0.003(3) -0.034(4) -0.038(4)
C19 0.083(6) 0.103(6) 0.105(7) -0.003(5) 0.006(5) 0.008(5)
N10 0.173(18) 0.186(18) 0.080(10) -0.071(11) -0.040(11) 0.069(15)
C18 0.055(7) 0.105(10) 0.084(9) -0.033(8) -0.001(7) -0.011(7)
N11 0.121(13) 0.172(18) 0.081(10) -0.026(11) 0.013(9) -0.083(14)
C20 0.103(13) 0.125(14) 0.047(8) -0.008(8) 0.009(8) 0.013(11)

loop_
_atom_type_symbol
_atom_type_description
_atom_type_scat_dispersion_real
_atom_type_scat_dispersion_imag
_atom_type_scat_source
C C 0.0030 0.0010 'International Tables Vol C Tables 4.2.6.8 and 6.1.1.4'
H H 0.0000 0.0000 'International Tables Vol C Tables 4.2.6.8 and 6.1.1.4'
Cu Cu 0.3500 1.1990 'International Tables Vol C Tables 4.2.6.8 and 6.1.1.4'
Gd Gd 0.0800 3.9840 'International Tables Vol C Tables 4.2.6.8 and 6.1.1.4'
N N 0.0060 0.0030 'International Tables Vol C Tables 4.2.6.8 and 6.1.1.4'
O O 0.0110 0.0060 'International Tables Vol C Tables 4.2.6.8 and 6.1.1.4'

loop_
_geom_angle_atom_site_label_1
_geom_angle_atom_site_label_2
_geom_angle_atom_site_label_3
_geom_angle
_geom_angle_site_symmetry_1
_geom_angle_site_symmetry_3
O1 Gd1 O2 88.36(9) . 2_565
O1 Gd1 O3 68.29(9) . .
O2 Gd1 O3 67.45(9) 2_565 .
O1 Gd1 O5 81.98(10) . .
O2 Gd1 O5 157.30(9) 2_565 .
O3 Gd1 O5 126.20(9) . .
O1 Gd1 O11 153.29(10) . .
O2 Gd1 O11 75.73(10) 2_565 .
O3 Gd1 O11 85.67(9) . .
O5 Gd1 O11 120.10(11) . .
O1 Gd1 O8 129.84(9) . .
O2 Gd1 O8 95.57(10) 2_565 .
O3 Gd1 O8 156.39(10) . .
O5 Gd1 O8 75.54(10) . .
O11 Gd1 O8 73.89(10) . .
O1 Gd1 O10 138.85(10) . .
O2 Gd1 O10 126.54(10) 2_565 .
O3 Gd1 O10 102.65(10) . .
O5 Gd1 O10 71.63(11) . .
O11 Gd1 O10 50.84(11) . .
O8 Gd1 O10 73.63(11) . .
O1 Gd1 O7 80.69(9) . .
O2 Gd1 O7 80.52(9) 2_565 .
O3 Gd1 O7 135.16(9) . .
O5 Gd1 O7 77.67(9) . .
O11 Gd1 O7 116.70(9) . .
O8 Gd1 O7 51.13(9) . .
O10 Gd1 O7 121.79(10) . .
O1 Gd1 O4 72.87(10) . .
O2 Gd1 O4 143.65(9) 2_565 .
O3 Gd1 O4 76.64(9) . .
O5 Gd1 O4 51.58(9) . .
O11 Gd1 O4 107.80(11) . .
O8 Gd1 O4 120.45(10) . .
O10 Gd1 O4 66.01(11) . .
O7 Gd1 O4 124.74(9) . .
O1 Gd1 N6 77.71(10) . .
O2 Gd1 N6 165.05(10) 2_565 .
O3 Gd1 N6 101.81(10) . .
O5 Gd1 N6 26.01(10) . .
O11 Gd1 N6 114.92(11) . .
O8 Gd1 N6 97.53(11) . .
O10 Gd1 N6 64.65(11) . .
O7 Gd1 N6 102.25(10) . .
O4 Gd1 N6 25.67(10) . .
O1 Gd1 N8 156.13(10) . .
O2 Gd1 N8 101.00(11) 2_565 .
O3 Gd1 N8 94.89(10) . .
O5 Gd1 N8 95.95(11) . .
O11 Gd1 N8 25.27(12) . .
O8 Gd1 N8 71.55(10) . .
O10 Gd1 N8 25.58(12) . .
O7 Gd1 N8 122.29(9) . .
O4 Gd1 N8 87.15(11) . .
N6 Gd1 N8 89.99(12) . .
O1 Gd1 N7 105.26(9) . .
O2 Gd1 N7 88.83(9) 2_565 .
O3 Gd1 N7 155.16(9) . .
O5 Gd1 N7 74.14(9) . .
O11 Gd1 N7 95.87(10) . .
O8 Gd1 N7 25.45(9) . .
O10 Gd1 N7 97.36(11) . .
O7 Gd1 N7 25.72(9) . .
O4 Gd1 N7 125.65(9) . .
N6 Gd1 N7 99.98(10) . .
N8 Gd1 N7 96.91(10) . .
O2 Cu1 N1 83.66(12) 2_565 2_565
O2 Cu1 O3 84.18(11) 2_565 .
N1 Cu1 O3 166.31(12) 2_565 .
O2 Cu1 N3 169.88(13) 2_565 .
N1 Cu1 N3 97.60(14) 2_565 .
O3 Cu1 N3 93.28(13) . .
O2 Cu1 N4 98.98(12) 2_565 .
N1 Cu1 N4 89.33(14) 2_565 .
O3 Cu1 N4 98.77(13) . .
N3 Cu1 N4 91.08(14) . .
O2 Cu1 Gd1 41.23(8) 2_565 .
N1 Cu1 Gd1 124.89(9) 2_565 .
O3 Cu1 Gd1 43.22(7) . .
N3 Cu1 Gd1 136.34(11) . .
N4 Cu1 Gd1 98.25(10) . .
O1 Cu2 O13 175.94(12) . .
O1 Cu2 O3 86.15(11) . .
O13 Cu2 O3 97.73(12) . .
O1 Cu2 N2 83.86(12) . .
O13 Cu2 N2 92.58(13) . .
O3 Cu2 N2 164.68(12) . .
O1 Cu2 Gd1 42.89(7) . .
O13 Cu2 Gd1 140.52(9) . .
O3 Cu2 Gd1 44.95(7) . .
N2 Cu2 Gd1 126.71(9) . .
N7 O7 Gd1 96.2(2) . .
N8 O11 Gd1 97.3(2) . .
C6 O1 Cu2 116.3(2) . .
C6 O1 Gd1 140.2(2) . .
Cu2 O1 Gd1 103.16(10) . .
N6 O4 Gd1 94.1(2) . .
C6 O2 Cu1 115.6(2) . 2_565
C6 O2 Gd1 137.5(2) . 2_565
Cu1 O2 Gd1 105.63(11) 2_565 2_565
N8 O10 Gd1 96.3(3) . .
N7 O8 Gd1 97.3(2) . .
Cu2 O3 Cu1 111.35(13) . .
Cu2 O3 Gd1 99.48(11) . .
Cu1 O3 Gd1 102.25(11) . .
Cu2 O3 H5 120(3) . .
Cu1 O3 H5 106(3) . .
Gd1 O3 H5 116(3) . .
N5 O13 Cu2 114.3(3) . .
N6 O5 Gd1 97.2(2) . .
O14 N5 O15 123.9(4) . .
O14 N5 O13 119.3(4) . .
O15 N5 O13 116.8(4) . .
C14 N4 Cu1 150.9(4) . .
C12 N3 Cu1 166.2(4) . .
O9 N7 O8 122.6(3) . .
O9 N7 O7 122.2(3) . .
O8 N7 O7 115.2(3) . .
O9 N7 Gd1 177.1(3) . .
O8 N7 Gd1 57.23(17) . .
O7 N7 Gd1 58.05(17) . .
C7 N2 C11 119.7(3) . .
C7 N2 Cu2 113.2(3) . .
C11 N2 Cu2 126.8(3) . .
C5 N1 C1 118.6(4) . .
C5 N1 Cu1 113.9(3) . 2_565
C1 N1 Cu1 127.4(3) . 2_565
O12 N8 O11 122.2(4) . .
O12 N8 O10 122.3(4) . .
O11 N8 O10 115.5(3) . .
O12 N8 Gd1 177.7(3) . .
O11 N8 Gd1 57.4(2) . .
O10 N8 Gd1 58.2(2) . .
O6 N6 O4 122.3(4) . .
O6 N6 O5 121.1(4) . .
O4 N6 O5 116.6(3) . .
O6 N6 Gd1 173.4(3) . .
O4 N6 Gd1 60.2(2) . .
O5 N6 Gd1 56.78(19) . .
C9 C8 C7 118.6(4) . .
C9 C8 H8 120.7 . .
C7 C8 H8 120.7 . .
N1 C1 C2 122.0(4) . .
N1 C1 H1A 119.0 . .
C2 C1 H1A 119.0 . .
C12 C13 H13A 109.5 . .
C12 C13 H13B 109.5 . .
H13A C13 H13B 109.5 . .
C12 C13 H13C 109.5 . .
H13A C13 H13C 109.5 . .
H13B C13 H13C 109.5 . .
N3 C12 C13 179.6(6) . .
N4 C14 C15 178.4(8) . .
C8 C9 C10 119.0(4) . .
C8 C9 H9 120.5 . .
C10 C9 H9 120.5 . .
C11 C10 C9 119.6(4) . .
C11 C10 H10 120.2 . .
C9 C10 H10 120.2 . .
C4 C3 C2 118.8(4) . .
C4 C3 H3 120.6 . .
C2 C3 H3 120.6 . .
O2 C6 O1 112.0(3) . .
O2 C6 C7 108.8(3) . .
O1 C6 C7 109.4(3) . .
O2 C6 C5 109.8(3) . .
O1 C6 C5 107.8(3) . .
C7 C6 C5 109.1(3) . .
C5 C4 C3 119.1(4) . .
C5 C4 H4 120.5 . .
C3 C4 H4 120.5 . .
N1 C5 C4 122.0(4) . .
N1 C5 C6 115.0(3) . .
C4 C5 C6 123.0(3) . .
C14 C15 H15A 109.5 . .
C14 C15 H15B 109.5 . .
H15A C15 H15B 109.5 . .
C14 C15 H15C 109.5 . .
H15A C15 H15C 109.5 . .
H15B C15 H15C 109.5 . .
C1 C2 C3 119.5(4) . .
C1 C2 H2 120.2 . .
C3 C2 H2 120.2 . .
N2 C7 C8 122.0(4) . .
N2 C7 C6 116.7(3) . .
C8 C7 C6 121.4(3) . .
N2 C11 C10 121.2(4) . .
N2 C11 H11 119.4 . .
C10 C11 H11 119.4 . .
N9 C17 C16 178.4(11) . .
C17 C16 H16A 109.5 . .
C17 C16 H16B 109.5 . .
H16A C16 H16B 109.5 . .
C17 C16 H16C 109.5 . .
H16A C16 H16C 109.5 . .
H16B C16 H16C 109.5 . .
N11 C19 C18 172.1(17) . .
C19 C18 H18A 109.5 . .
C19 C18 H18B 109.5 . .
H18A C18 H18B 109.5 . .
C19 C18 H18C 109.5 . .
H18A C18 H18C 109.5 . .
H18B C18 H18C 109.5 . .
N10 C20 C19 175(2) . .

loop_
_geom_bond_atom_site_label_1
_geom_bond_atom_site_label_2
_geom_bond_distance
_geom_bond_site_symmetry_2
Gd1 O1 2.332(2) .
Gd1 O2 2.333(3) 2_565
Gd1 O3 2.389(3) .
Gd1 O5 2.453(3) .
Gd1 O11 2.484(3) .
Gd1 O8 2.486(3) .
Gd1 O10 2.500(3) .
Gd1 O7 2.502(3) .
Gd1 O4 2.531(3) .
Gd1 N6 2.909(4) .
Gd1 N8 2.925(4) .
Gd1 N7 2.932(3) .
Cu1 O2 1.935(2) 2_565
Cu1 N1 1.963(3) 2_565
Cu1 O3 1.977(3) .
Cu1 N3 1.988(3) .
Cu1 N4 2.402(4) .
Cu2 O1 1.913(2) .
Cu2 O13 1.940(3) .
Cu2 O3 1.967(3) .
Cu2 N2 1.970(3) .
O14 N5 1.237(5) .
O7 N7 1.280(4) .
O12 N8 1.221(5) .
O11 N8 1.259(5) .
O1 C6 1.408(5) .
O9 N7 1.214(4) .
O4 N6 1.264(5) .
O2 C6 1.391(5) .
O2 Cu1 1.935(2) 2_565
O2 Gd1 2.333(3) 2_565
O6 N6 1.214(5) .
O15 N5 1.239(5) .
O10 N8 1.270(5) .
O8 N7 1.270(4) .
O3 H5 0.880(19) .
O13 N5 1.284(5) .
O5 N6 1.286(5) .
N4 C14 1.129(7) .
N3 C12 1.134(6) .
N2 C7 1.336(5) .
N2 C11 1.351(5) .
N1 C5 1.348(5) .
N1 C1 1.348(6) .
N1 Cu1 1.963(3) 2_565
C8 C9 1.381(6) .
C8 C7 1.394(6) .
C8 H8 0.9500 .
C1 C2 1.361(7) .
C1 H1A 0.9500 .
C13 C12 1.455(6) .
C13 H13A 0.9800 .
C13 H13B 0.9800 .
C13 H13C 0.9800 .
C14 C15 1.453(9) .
C9 C10 1.394(6) .
C9 H9 0.9500 .
C10 C11 1.376(6) .
C10 H10 0.9500 .
C3 C4 1.379(6) .
C3 C2 1.388(7) .
C3 H3 0.9500 .
C6 C7 1.525(5) .
C6 C5 1.538(6) .
C4 C5 1.375(6) .
C4 H4 0.9500 .
C15 H15A 0.9800 .
C15 H15B 0.9800 .
C15 H15C 0.9800 .
C2 H2 0.9500 .
C11 H11 0.9500 .
N9 C17 1.170(12) .
C17 C16 1.421(11) .
C16 H16A 0.9800 .
C16 H16B 0.9800 .
C16 H16C 0.9800 .
C19 N11 1.059(16) .
C19 C18 1.519(17) .
C19 C20 1.62(2) .
N10 C20 1.15(2) .
C18 H18A 0.9800 .
C18 H18B 0.9800 .
C18 H18C 0.9800 .

loop_
_geom_torsion_atom_site_label_1
_geom_torsion_atom_site_label_2
_geom_torsion_atom_site_label_3
_geom_torsion_atom_site_label_4
_geom_torsion
_geom_torsion_site_symmetry_1
Cu2 O13 N5 O14 9.0(5) .
Cu2 O13 N5 O15 -169.7(3) .
Gd1 O8 N7 O9 176.6(3) .
Gd1 O8 N7 O7 -3.8(3) .
Gd1 O7 N7 O9 -176.6(3) .
Gd1 O7 N7 O8 3.8(3) .
Gd1 O11 N8 O12 -177.4(4) .
Gd1 O11 N8 O10 1.6(4) .
Gd1 O10 N8 O12 177.4(4) .
Gd1 O10 N8 O11 -1.6(4) .
Gd1 O4 N6 O6 -172.9(4) .
Gd1 O4 N6 O5 6.6(4) .
Gd1 O5 N6 O6 172.6(4) .
Gd1 O5 N6 O4 -6.9(4) .
C5 N1 C1 C2 -1.2(7) .
Cu1 N1 C1 C2 174.4(4) 2_565
C7 C8 C9 C10 -0.6(7) .
C8 C9 C10 C11 0.4(7) .
Cu1 O2 C6 O1 -104.1(3) 2_565
Gd1 O2 C6 O1 60.7(4) 2_565
Cu1 O2 C6 C7 134.9(2) 2_565
Gd1 O2 C6 C7 -60.3(4) 2_565
Cu1 O2 C6 C5 15.5(4) 2_565
Gd1 O2 C6 C5 -179.6(2) 2_565
Cu2 O1 C6 O2 -114.3(3) .
Gd1 O1 C6 O2 58.6(5) .
Cu2 O1 C6 C7 6.3(4) .
Gd1 O1 C6 C7 179.2(2) .
Cu2 O1 C6 C5 124.8(3) .
Gd1 O1 C6 C5 -62.3(4) .
C2 C3 C4 C5 -0.4(8) .
C1 N1 C5 C4 1.9(6) .
Cu1 N1 C5 C4 -174.2(3) 2_565
C1 N1 C5 C6 -176.6(4) .
Cu1 N1 C5 C6 7.3(4) 2_565
C3 C4 C5 N1 -1.1(7) .
C3 C4 C5 C6 177.3(4) .
O2 C6 C5 N1 -14.8(5) .
O1 C6 C5 N1 107.4(4) .
C7 C6 C5 N1 -133.9(4) .
O2 C6 C5 C4 166.8(4) .
O1 C6 C5 C4 -71.0(5) .
C7 C6 C5 C4 47.6(5) .
N1 C1 C2 C3 -0.3(8) .
C4 C3 C2 C1 1.1(8) .
C11 N2 C7 C8 0.5(6) .
Cu2 N2 C7 C8 174.4(3) .
C11 N2 C7 C6 -178.5(4) .
Cu2 N2 C7 C6 -4.6(4) .
C9 C8 C7 N2 0.2(6) .
C9 C8 C7 C6 179.1(4) .
O2 C6 C7 N2 121.7(4) .
O1 C6 C7 N2 -0.9(5) .
C5 C6 C7 N2 -118.6(4) .
O2 C6 C7 C8 -57.3(5) .
O1 C6 C7 C8 -179.9(4) .
C5 C6 C7 C8 62.5(5) .
C7 N2 C11 C10 -0.8(6) .
Cu2 N2 C11 C10 -173.8(4) .
C9 C10 C11 N2 0.3(7) .
